data_9013831
loop_
_publ_author_name
'Ventruti, G.'
'Levy, D.'
'Pavese, A.'
'Scordari, F.'
'Suard, E.'

_publ_section_title
;
 High-temperature treatment, hydrogen behaviour and cation
 partitioning of a Fe-Ti bearing volcanic phlogopite by in situ neutron
 powder diffraction and FTIR spectroscopy
 Note: Phlogopite-1M
 Note: T = 873 K, neutron
;
_journal_name_full 'European Journal of Mineralogy'
_journal_page_first 385
_journal_page_last 396
_journal_paper_doi 10.1127/0935-1221/2009/0021-1903
_journal_volume 21
_journal_year 2009
_chemical_compound_source 'Cava St.Antonio, Mt.Vulture, Italy'
_chemical_formula_sum
;Al1.45 Ba0.04 F0.12 Fe0.67 H1.2 K0.86 Mg1.97 Mn0.01 Na0.08 O11.88 Si2.72
 Ti0.18
;
_chemical_name_mineral Phlogopite
_space_group_IT_number 12
_symmetry_space_group_name_Hall '-C 2y'
_symmetry_space_group_name_H-M 'C 1 2/m 1'
_cell_angle_alpha 90
_cell_angle_beta 100.148
_cell_angle_gamma 90
_cell_length_a 5.3729
_cell_length_b 9.3057
_cell_length_c 10.3469
_cell_formula_units_Z 2
_cell_volume 509.237
_database_code_amcsd 0007277
_diffrn_ambient_temperature 873
_exptl_crystal_density_diffrn 2.899
_cod_original_formula_sum 'K.86 Na.08 Ba.04 Mg1.97 Fe.67 Al1.45 Mn.01 Ti.18 Si2.72 O11.88 F.12 H1.2'
_cod_database_code 9013831

loop_
_space_group_symop_operation_xyz
x,y,z
1/2+x,1/2+y,z
x,-y,z
1/2+x,1/2-y,z
-x,y,-z
1/2-x,1/2+y,-z
-x,-y,-z
1/2-x,1/2-y,-z

loop_
_atom_site_label
_atom_site_fract_x
_atom_site_fract_y
_atom_site_fract_z
_atom_site_occupancy
_atom_site_U_iso_or_equiv
K 0.00000 0.50000 0.00000 0.86000 0.09000
Na 0.00000 0.50000 0.00000 0.08000 0.09000
Ba 0.00000 0.50000 0.00000 0.04000 0.09000
MgM1 0.00000 0.00000 0.50000 0.59000 0.02200
FeM1 0.00000 0.00000 0.50000 0.23000 0.02200
AlM1 0.00000 0.00000 0.50000 0.17000 0.02200
MnM1 0.00000 0.00000 0.50000 0.01000 0.02200
MgM2 0.00000 0.33370 0.50000 0.69000 0.02300
FeM2 0.00000 0.33370 0.50000 0.22000 0.02300
TiM2 0.00000 0.33370 0.50000 0.09000 0.02300
SiT 0.06900 0.16600 0.22720 0.68000 0.02300
AlT 0.06900 0.16600 0.22720 0.32000 0.02300
O1 0.31400 0.23650 0.17150 1.00000 0.04100
O2 0.04100 0.00000 0.16800 1.00000 0.06500
O3 0.13100 0.16670 0.39180 1.00000 0.03000
O4 0.12800 0.50000 0.40030 0.94000 0.03900
F4 0.12800 0.50000 0.40030 0.06000 0.03900
H 0.08600 0.54200 0.32400 0.30000 0.16000

loop_
_cod_related_entry_id
_cod_related_entry_database
_cod_related_entry_code
1 AMCSD 0007277
